data_7239075
loop_
_publ_author_name
'Chen, Chien-Tien'
'Chao, Wei-Shan'
'Liu, Hao-Wei'
'Wei, Yi'
'Jou, Jwo-Huei'
'Kumar, Sudhir'

_publ_section_title
;
 Spirally configured cis-stilbene/fluorene hybrids as ambipolar,
 fluorescent materials for organic light emitting diode applications
;
_journal_issue 24
_journal_name_full 'RSC Advances'
_journal_page_first 9381
_journal_paper_doi 10.1039/c3ra41642a
_journal_volume 3
_journal_year 2013
_chemical_formula_moiety 'C46 H30 N2'
_chemical_formula_sum 'C46 H30 N2'
_chemical_formula_weight 610.72
_space_group_IT_number 15
_space_group_name_Hall '-C 2yc'
_space_group_name_H-M_alt 'C 1 2/c 1'
_symmetry_cell_setting monoclinic
_symmetry_space_group_name_H-M 'C 1 2/c 1'
_atom_sites_solution_hydrogens geom
_atom_sites_solution_primary direct
_atom_sites_solution_secondary difmap
_audit_creation_method SHELXL-97
_cell_angle_alpha 90.00
_cell_angle_beta 116.5440(10)
_cell_angle_gamma 90.00
_cell_formula_units_Z 8
_cell_length_a 33.6125(6)
_cell_length_b 8.5624(2)
_cell_length_c 26.3251(6)
_cell_measurement_reflns_used 15012
_cell_measurement_temperature 200(2)
_cell_measurement_theta_max 25.028
_cell_measurement_theta_min 2.037
_cell_volume 6777.8(3)
_computing_cell_refinement 'HKL Scalepack (Otwinowski & Minor 1997)'
_computing_data_collection 'Collect (Nonius BV, 1997-2000)'
_computing_data_reduction 'HKL Denzo and Scalepack'
_computing_molecular_graphics 'Ortep-3 for Windows (Farrugia, 1997)'
_computing_publication_material 'WinGX publication routines (Farrugia, 1999)'
_computing_structure_refinement 'SHELXL-97 (Sheldrick, 1997)'
_computing_structure_solution 'SHELXS-86 (Sheldrick, 1986)'
_diffrn_ambient_temperature 200(2)
_diffrn_detector_area_resol_mean 9
_diffrn_measured_fraction_theta_full 0.951
_diffrn_measured_fraction_theta_max 0.951
_diffrn_measurement_device_type KappaCCD
_diffrn_measurement_method 'CCD rotation images, thick slices'
_diffrn_radiation_monochromator graphite
_diffrn_radiation_source 'fine-focus sealed tube'
_diffrn_radiation_type MoK\a
_diffrn_radiation_wavelength 0.71073
_diffrn_reflns_av_R_equivalents 0.0518
_diffrn_reflns_av_sigmaI/netI 0.0492
_diffrn_reflns_limit_h_max 40
_diffrn_reflns_limit_h_min -37
_diffrn_reflns_limit_k_max 10
_diffrn_reflns_limit_k_min -6
_diffrn_reflns_limit_l_max 31
_diffrn_reflns_limit_l_min -29
_diffrn_reflns_number 12504
_diffrn_reflns_theta_full 25.03
_diffrn_reflns_theta_max 25.03
_diffrn_reflns_theta_min 2.47
_exptl_absorpt_coefficient_mu 0.069
_exptl_absorpt_correction_T_max 1.0649
_exptl_absorpt_correction_T_min 0.8938
_exptl_absorpt_correction_type multi-scan
_exptl_absorpt_process_details
;
?
;
_exptl_crystal_colour yellow-green
_exptl_crystal_density_diffrn 1.197
_exptl_crystal_density_method 'not measured'
_exptl_crystal_description prism
_exptl_crystal_F_000 2560
_exptl_crystal_size_max 0.74
_exptl_crystal_size_mid 0.36
_exptl_crystal_size_min 0.24
_refine_diff_density_max 0.489
_refine_diff_density_min -0.418
_refine_diff_density_rms 0.107
_refine_ls_extinction_method none
_refine_ls_goodness_of_fit_ref 0.860
_refine_ls_hydrogen_treatment constr
_refine_ls_matrix_type full
_refine_ls_number_parameters 433
_refine_ls_number_reflns 5645
_refine_ls_number_restraints 0
_refine_ls_restrained_S_all 0.860
_refine_ls_R_factor_all 0.0794
_refine_ls_R_factor_gt 0.0621
_refine_ls_shift/su_max 0.006
_refine_ls_shift/su_mean 0.001
_refine_ls_structure_factor_coef Fsqd
_refine_ls_weighting_details 'calc w=1/[\s^2^(Fo^2^)+(0.2000P)^2^+0.0000P] where P=(Fo^2^+2Fc^2^)/3'
_refine_ls_weighting_scheme calc
_refine_ls_wR_factor_gt 0.1961
_refine_ls_wR_factor_ref 0.2167
_reflns_number_gt 4240
_reflns_number_total 5645
_reflns_threshold_expression >2sigma(I)
_cod_data_source_file c3ra41642a.txt
_cod_data_source_block 11466
_cod_original_sg_symbol_H-M 'C 2/c'
_cod_database_code 7239075

loop_
_symmetry_equiv_pos_as_xyz
'x, y, z'
'-x, y, -z+1/2'
'x+1/2, y+1/2, z'
'-x+1/2, y+1/2, -z+1/2'
'-x, -y, -z'
'x, -y, z-1/2'
'-x+1/2, -y+1/2, -z'
'x+1/2, -y+1/2, z-1/2'

loop_
_atom_site_label
_atom_site_type_symbol
_atom_site_fract_x
_atom_site_fract_y
_atom_site_fract_z
_atom_site_U_iso_or_equiv
_atom_site_adp_type
_atom_site_occupancy
_atom_site_symmetry_multiplicity
_atom_site_calc_flag
_atom_site_refinement_flags
C1 C 1.00025(9) -0.4321(3) 0.92842(13) 0.0505(7) Uani 1 1 d .
C2 C 0.97490(8) -0.2921(3) 0.91059(11) 0.0397(6) Uani 1 1 d .
C3 C 0.96843(9) -0.1987(3) 0.94973(11) 0.0451(7) Uani 1 1 d .
H3 H 0.9790 -0.2325 0.9879 0.054 Uiso 1 1 calc R
C4 C 0.94674(9) -0.0576(3) 0.93309(11) 0.0418(6) Uani 1 1 d .
H4 H 0.9421 0.0035 0.9601 0.050 Uiso 1 1 calc R
C5 C 0.93140(7) -0.0017(3) 0.87752(9) 0.0312(5) Uani 1 1 d .
C6 C 0.93776(8) -0.0970(3) 0.83877(11) 0.0416(6) Uani 1 1 d .
H6 H 0.9272 -0.0630 0.8006 0.050 Uiso 1 1 calc R
C7 C 0.95919(9) -0.2403(3) 0.85465(12) 0.0450(6) Uani 1 1 d .
H7 H 0.9632 -0.3030 0.8275 0.054 Uiso 1 1 calc R
C8 C 0.90822(7) 0.1510(3) 0.86045(9) 0.0307(5) Uani 1 1 d .
C9 C 0.91282(8) 0.2686(3) 0.89949(10) 0.0368(6) Uani 1 1 d .
H9 H 0.9315 0.2527 0.9388 0.044 Uiso 1 1 calc R
C10 C 0.89040(8) 0.4070(3) 0.88111(10) 0.0348(6) Uani 1 1 d .
H10 H 0.8942 0.4855 0.9084 0.042 Uiso 1 1 calc R
C11 C 0.86179(7) 0.4380(2) 0.82324(10) 0.0303(5) Uani 1 1 d .
C12 C 0.85720(7) 0.3206(2) 0.78298(9) 0.0272(5) Uani 1 1 d .
C13 C 0.88052(7) 0.1818(2) 0.80353(9) 0.0283(5) Uani 1 1 d .
H13 H 0.8773 0.1024 0.7767 0.034 Uiso 1 1 calc R
C14 C 0.83298(7) 0.3435(2) 0.71763(9) 0.0264(5) Uani 1 1 d .
C15 C 0.83105(7) 0.1877(2) 0.68827(9) 0.0272(5) Uani 1 1 d .
C16 C 0.80860(8) 0.0517(2) 0.68920(10) 0.0333(5) Uani 1 1 d .
H16 H 0.7915 0.0481 0.7098 0.040 Uiso 1 1 calc R
C17 C 0.81156(9) -0.0783(3) 0.65961(11) 0.0415(6) Uani 1 1 d .
H17 H 0.7969 -0.1723 0.6606 0.050 Uiso 1 1 calc R
C18 C 0.83569(9) -0.0723(3) 0.62863(11) 0.0443(7) Uani 1 1 d .
H18 H 0.8368 -0.1615 0.6079 0.053 Uiso 1 1 calc R
C19 C 0.85818(9) 0.0620(3) 0.62750(11) 0.0412(6) Uani 1 1 d .
H19 H 0.8750 0.0652 0.6065 0.049 Uiso 1 1 calc R
C20 C 0.85578(7) 0.1930(3) 0.65776(9) 0.0313(5) Uani 1 1 d .
C21 C 0.87635(7) 0.3465(3) 0.66513(9) 0.0320(5) Uani 1 1 d .
C22 C 0.90474(9) 0.4063(3) 0.64434(11) 0.0431(6) Uani 1 1 d .
H22 H 0.9126 0.3451 0.6201 0.052 Uiso 1 1 calc R
C23 C 0.92123(9) 0.5555(3) 0.65940(12) 0.0448(7) Uani 1 1 d .
H23 H 0.9409 0.5968 0.6457 0.054 Uiso 1 1 calc R
C24 C 0.90944(9) 0.6462(3) 0.69434(11) 0.0438(6) Uani 1 1 d .
H24 H 0.9213 0.7483 0.7048 0.053 Uiso 1 1 calc R
C25 C 0.88027(8) 0.5879(3) 0.71408(10) 0.0348(5) Uani 1 1 d .
H25 H 0.8717 0.6508 0.7373 0.042 Uiso 1 1 calc R
C26 C 0.86391(7) 0.4393(2) 0.69987(9) 0.0278(5) Uani 1 1 d .
C27 C 0.78536(7) 0.4156(2) 0.69262(9) 0.0251(5) Uani 1 1 d .
C28 C 0.77248(8) 0.5425(2) 0.71604(9) 0.0289(5) Uani 1 1 d .
C29 C 0.80104(8) 0.6288(3) 0.76731(10) 0.0331(5) Uani 1 1 d .
H29 H 0.7909 0.7307 0.7698 0.040 Uiso 1 1 calc R
C30 C 0.83932(8) 0.5872(3) 0.81153(10) 0.0346(5) Uani 1 1 d .
H30 H 0.8536 0.6666 0.8389 0.042 Uiso 1 1 calc R
C31 C 0.72844(8) 0.5935(3) 0.68684(10) 0.0354(6) Uani 1 1 d .
H31 H 0.7195 0.6791 0.7023 0.042 Uiso 1 1 calc R
C32 C 0.69729(8) 0.5283(3) 0.63741(10) 0.0365(6) Uani 1 1 d .
H32 H 0.6674 0.5640 0.6206 0.044 Uiso 1 1 calc R
C33 C 0.71046(7) 0.4086(3) 0.61230(10) 0.0306(5) Uani 1 1 d .
C34 C 0.75433(7) 0.3561(2) 0.64051(9) 0.0274(5) Uani 1 1 d .
H34 H 0.7636 0.2756 0.6233 0.033 Uiso 1 1 calc R
C35 C 0.64286(7) 0.4151(3) 0.51940(10) 0.0318(5) Uani 1 1 d .
C36 C 0.64343(9) 0.5732(3) 0.50818(11) 0.0418(6) Uani 1 1 d .
H36 H 0.6696 0.6324 0.5292 0.050 Uiso 1 1 calc R
C37 C 0.60646(10) 0.6457(3) 0.46689(11) 0.0497(7) Uani 1 1 d .
H37 H 0.6069 0.7548 0.4606 0.060 Uiso 1 1 calc R
C38 C 0.56880(9) 0.5596(3) 0.43472(11) 0.0504(7) Uani 1 1 d .
H38 H 0.5435 0.6088 0.4057 0.060 Uiso 1 1 calc R
C39 C 0.56793(8) 0.4023(3) 0.44480(10) 0.0417(6) Uani 1 1 d .
H39 H 0.5420 0.3431 0.4226 0.050 Uiso 1 1 calc R
C40 C 0.60460(8) 0.3295(3) 0.48710(10) 0.0355(6) Uani 1 1 d .
H40 H 0.6036 0.2211 0.4941 0.043 Uiso 1 1 calc R
C41 C 0.69209(7) 0.1908(3) 0.54407(10) 0.0320(5) Uani 1 1 d .
C42 C 0.69700(9) 0.1809(3) 0.49476(11) 0.0429(6) Uani 1 1 d .
H42 H 0.6942 0.2717 0.4727 0.051 Uiso 1 1 calc R
C43 C 0.70604(10) 0.0383(3) 0.47788(13) 0.0521(7) Uani 1 1 d .
H43 H 0.7091 0.0311 0.4438 0.062 Uiso 1 1 calc R
C44 C 0.71067(10) -0.0940(3) 0.51006(13) 0.0519(7) Uani 1 1 d .
H44 H 0.7163 -0.1924 0.4979 0.062 Uiso 1 1 calc R
C45 C 0.70701(10) -0.0821(3) 0.56027(12) 0.0504(7) Uani 1 1 d .
H45 H 0.7111 -0.1720 0.5833 0.060 Uiso 1 1 calc R
C46 C 0.69743(9) 0.0600(3) 0.57697(11) 0.0399(6) Uani 1 1 d .
H46 H 0.6945 0.0677 0.6112 0.048 Uiso 1 1 calc R
N1 N 1.02168(10) -0.5425(3) 0.94322(14) 0.0752(9) Uani 1 1 d .
N2 N 0.68115(6) 0.3386(2) 0.56082(9) 0.0366(5) Uani 1 1 d .

loop_
_atom_site_aniso_label
_atom_site_aniso_U_11
_atom_site_aniso_U_22
_atom_site_aniso_U_33
_atom_site_aniso_U_23
_atom_site_aniso_U_13
_atom_site_aniso_U_12
C1 0.0446(16) 0.0513(16) 0.0577(19) 0.0181(13) 0.0248(14) 0.0076(12)
C2 0.0297(12) 0.0390(14) 0.0455(16) 0.0127(11) 0.0125(11) 0.0006(10)
C3 0.0428(15) 0.0536(16) 0.0374(15) 0.0204(12) 0.0166(12) 0.0099(12)
C4 0.0429(14) 0.0487(15) 0.0347(15) 0.0121(11) 0.0183(12) 0.0035(11)
C5 0.0235(11) 0.0394(13) 0.0267(13) 0.0064(9) 0.0075(10) -0.0022(9)
C6 0.0391(14) 0.0494(15) 0.0270(13) 0.0073(11) 0.0065(11) 0.0076(11)
C7 0.0395(14) 0.0454(15) 0.0417(16) 0.0032(11) 0.0107(12) 0.0043(11)
C8 0.0260(11) 0.0364(13) 0.0277(13) 0.0033(9) 0.0102(10) -0.0016(9)
C9 0.0331(12) 0.0498(15) 0.0216(12) 0.0016(10) 0.0070(10) -0.0018(10)
C10 0.0378(13) 0.0412(13) 0.0229(12) -0.0054(9) 0.0115(11) -0.0043(10)
C11 0.0287(12) 0.0373(13) 0.0250(12) -0.0014(9) 0.0120(10) -0.0024(9)
C12 0.0238(11) 0.0330(12) 0.0244(12) 0.0007(9) 0.0105(9) -0.0014(8)
C13 0.0273(11) 0.0331(12) 0.0230(12) 0.0014(9) 0.0099(9) -0.0019(9)
C14 0.0257(11) 0.0308(12) 0.0229(12) 0.0015(8) 0.0111(10) 0.0020(8)
C15 0.0275(11) 0.0281(11) 0.0200(11) 0.0020(8) 0.0054(9) 0.0076(8)
C16 0.0355(12) 0.0310(12) 0.0300(13) 0.0034(9) 0.0116(10) 0.0044(9)
C17 0.0479(15) 0.0290(13) 0.0374(15) 0.0010(10) 0.0097(12) 0.0048(10)
C18 0.0586(17) 0.0349(14) 0.0320(14) -0.0049(10) 0.0135(13) 0.0135(12)
C19 0.0485(15) 0.0437(15) 0.0340(14) -0.0025(10) 0.0208(12) 0.0114(11)
C20 0.0327(12) 0.0346(12) 0.0241(12) 0.0009(9) 0.0104(10) 0.0092(9)
C21 0.0272(11) 0.0455(14) 0.0231(12) 0.0049(9) 0.0109(10) 0.0083(9)
C22 0.0421(15) 0.0567(16) 0.0379(15) 0.0062(12) 0.0244(13) 0.0063(12)
C23 0.0419(14) 0.0567(17) 0.0446(16) 0.0072(12) 0.0271(13) -0.0018(12)
C24 0.0416(14) 0.0449(15) 0.0474(16) 0.0082(11) 0.0222(13) -0.0030(11)
C25 0.0367(13) 0.0363(13) 0.0327(14) 0.0032(10) 0.0167(11) 0.0029(10)
C26 0.0233(11) 0.0361(12) 0.0210(11) 0.0076(9) 0.0072(9) 0.0048(9)
C27 0.0251(11) 0.0282(11) 0.0221(11) 0.0038(8) 0.0105(9) 0.0040(8)
C28 0.0333(12) 0.0292(12) 0.0260(12) 0.0019(9) 0.0149(10) 0.0030(9)
C29 0.0405(13) 0.0310(12) 0.0296(13) -0.0011(9) 0.0174(11) 0.0052(10)
C30 0.0404(14) 0.0346(12) 0.0279(13) -0.0042(9) 0.0143(11) -0.0009(10)
C31 0.0363(13) 0.0391(13) 0.0340(14) -0.0021(10) 0.0187(11) 0.0074(10)
C32 0.0286(12) 0.0446(14) 0.0357(14) 0.0006(11) 0.0137(11) 0.0088(10)
C33 0.0272(11) 0.0342(12) 0.0280(13) 0.0017(9) 0.0103(10) 0.0029(9)
C34 0.0315(12) 0.0272(11) 0.0254(12) 0.0016(9) 0.0145(10) 0.0021(9)
C35 0.0248(12) 0.0385(13) 0.0269(13) -0.0054(9) 0.0069(10) 0.0019(9)
C36 0.0441(15) 0.0385(14) 0.0346(15) -0.0028(11) 0.0102(12) 0.0017(11)
C37 0.0626(19) 0.0408(15) 0.0353(15) 0.0009(11) 0.0125(14) 0.0186(13)
C38 0.0438(15) 0.072(2) 0.0288(14) -0.0015(13) 0.0102(12) 0.0270(14)
C39 0.0239(12) 0.0678(18) 0.0291(14) -0.0095(11) 0.0080(11) 0.0046(11)
C40 0.0301(12) 0.0456(14) 0.0308(13) -0.0048(10) 0.0134(11) 0.0004(10)
C41 0.0252(11) 0.0331(12) 0.0318(13) -0.0024(9) 0.0076(10) 0.0009(9)
C42 0.0451(15) 0.0471(15) 0.0380(15) 0.0075(11) 0.0199(13) 0.0079(11)
C43 0.0542(17) 0.0627(19) 0.0466(17) -0.0053(13) 0.0291(15) 0.0112(13)
C44 0.0545(17) 0.0408(16) 0.0515(18) -0.0104(12) 0.0156(14) 0.0086(12)
C45 0.0581(18) 0.0342(14) 0.0442(17) -0.0018(11) 0.0097(14) -0.0080(12)
C46 0.0449(15) 0.0388(14) 0.0310(14) -0.0059(10) 0.0125(12) -0.0108(11)
N1 0.0740(19) 0.0715(19) 0.085(2) 0.0410(16) 0.0398(18) 0.0336(15)
N2 0.0283(11) 0.0369(11) 0.0351(12) -0.0028(8) 0.0056(9) 0.0046(8)

loop_
_atom_type_symbol
_atom_type_description
_atom_type_scat_dispersion_real
_atom_type_scat_dispersion_imag
_atom_type_scat_source
C C 0.0033 0.0016 'International Tables Vol C Tables 4.2.6.8 and 6.1.1.4'
H H 0.0000 0.0000 'International Tables Vol C Tables 4.2.6.8 and 6.1.1.4'
N N 0.0061 0.0033 'International Tables Vol C Tables 4.2.6.8 and 6.1.1.4'
Cl Cl 0.1484 0.1585 'International Tables Vol C Tables 4.2.6.8 and 6.1.1.4'

loop_
_geom_angle_atom_site_label_1
_geom_angle_atom_site_label_2
_geom_angle_atom_site_label_3
_geom_angle
N1 C1 C2 178.2(3)
C3 C2 C1 120.4(2)
C3 C2 C7 119.1(2)
C1 C2 C7 120.3(3)
C4 C3 C2 120.2(2)
C4 C3 H3 119.9
C2 C3 H3 119.9
C3 C4 C5 121.8(2)
C3 C4 H4 119.1
C5 C4 H4 119.1
C4 C5 C6 117.3(2)
C4 C5 C8 121.0(2)
C6 C5 C8 121.6(2)
C7 C6 C5 121.6(2)
C7 C6 H6 119.2
C5 C6 H6 119.2
C6 C7 C2 119.9(2)
C6 C7 H7 120.0
C2 C7 H7 120.0
C13 C8 C9 117.2(2)
C13 C8 C5 120.1(2)
C9 C8 C5 122.8(2)
C10 C9 C8 120.0(2)
C10 C9 H9 120.0
C8 C9 H9 120.0
C9 C10 C11 122.9(2)
C9 C10 H10 118.5
C11 C10 H10 118.5
C12 C11 C10 117.7(2)
C12 C11 C30 126.5(2)
C10 C11 C30 115.7(2)
C11 C12 C13 117.4(2)
C11 C12 C14 124.54(19)
C13 C12 C14 117.60(18)
C8 C13 C12 124.7(2)
C8 C13 H13 117.6
C12 C13 H13 117.6
C15 C14 C26 101.07(16)
C15 C14 C12 109.46(16)
C26 C14 C12 108.08(17)
C15 C14 C27 109.18(17)
C26 C14 C27 111.25(16)
C12 C14 C27 116.66(17)
C20 C15 C16 120.4(2)
C20 C15 C14 111.22(19)
C16 C15 C14 128.40(19)
C15 C16 C17 119.0(2)
C15 C16 H16 120.5
C17 C16 H16 120.5
C18 C17 C16 120.5(2)
C18 C17 H17 119.7
C16 C17 H17 119.7
C17 C18 C19 120.9(2)
C17 C18 H18 119.6
C19 C18 H18 119.6
C18 C19 C20 118.9(2)
C18 C19 H19 120.6
C20 C19 H19 120.6
C15 C20 C19 120.2(2)
C15 C20 C21 108.87(18)
C19 C20 C21 130.9(2)
C22 C21 C26 120.2(2)
C22 C21 C20 130.3(2)
C26 C21 C20 109.53(18)
C23 C22 C21 119.1(2)
C23 C22 H22 120.5
C21 C22 H22 120.5
C22 C23 C24 120.7(2)
C22 C23 H23 119.6
C24 C23 H23 119.6
C23 C24 C25 120.2(2)
C23 C24 H24 119.9
C25 C24 H24 119.9
C26 C25 C24 119.7(2)
C26 C25 H25 120.2
C24 C25 H25 120.2
C25 C26 C21 120.1(2)
C25 C26 C14 130.6(2)
C21 C26 C14 109.31(18)
C28 C27 C34 118.05(19)
C28 C27 C14 125.3(2)
C34 C27 C14 116.42(18)
C31 C28 C27 117.2(2)
C31 C28 C29 116.58(19)
C27 C28 C29 126.2(2)
C30 C29 C28 130.4(2)
C30 C29 H29 114.8
C28 C29 H29 114.8
C29 C30 C11 128.8(2)
C29 C30 H30 115.6
C11 C30 H30 115.6
C32 C31 C28 124.5(2)
C32 C31 H31 117.8
C28 C31 H31 117.8
C31 C32 C33 118.6(2)
C31 C32 H32 120.7
C33 C32 H32 120.7
C32 C33 C34 117.9(2)
C32 C33 N2 122.4(2)
C34 C33 N2 119.7(2)
C33 C34 C27 123.6(2)
C33 C34 H34 118.2
C27 C34 H34 118.2
C40 C35 C36 118.7(2)
C40 C35 N2 119.9(2)
C36 C35 N2 121.3(2)
C37 C36 C35 120.9(3)
C37 C36 H36 119.6
C35 C36 H36 119.6
C36 C37 C38 120.0(3)
C36 C37 H37 120.0
C38 C37 H37 120.0
C37 C38 C39 119.8(2)
C37 C38 H38 120.1
C39 C38 H38 120.1
C40 C39 C38 120.5(2)
C40 C39 H39 119.8
C38 C39 H39 119.8
C35 C40 C39 120.1(2)
C35 C40 H40 119.9
C39 C40 H40 119.9
C46 C41 C42 120.2(2)
C46 C41 N2 120.1(2)
C42 C41 N2 119.7(2)
C41 C42 C43 119.6(2)
C41 C42 H42 120.2
C43 C42 H42 120.2
C44 C43 C42 120.6(3)
C44 C43 H43 119.7
C42 C43 H43 119.7
C43 C44 C45 119.4(2)
C43 C44 H44 120.3
C45 C44 H44 120.3
C46 C45 C44 120.1(2)
C46 C45 H45 119.9
C44 C45 H45 119.9
C41 C46 C45 120.0(2)
C41 C46 H46 120.0
C45 C46 H46 120.0
C33 N2 C35 123.21(19)
C33 N2 C41 120.33(18)
C35 N2 C41 115.95(18)

loop_
_geom_bond_atom_site_label_1
_geom_bond_atom_site_label_2
_geom_bond_distance
C1 N1 1.146(3)
C1 C2 1.424(4)
C2 C3 1.396(4)
C2 C7 1.396(4)
C3 C4 1.378(3)
C3 H3 0.9500
C4 C5 1.400(3)
C4 H4 0.9500
C5 C6 1.395(3)
C5 C8 1.485(3)
C6 C7 1.389(3)
C6 H6 0.9500
C7 H7 0.9500
C8 C13 1.391(3)
C8 C9 1.398(3)
C9 C10 1.371(3)
C9 H9 0.9500
C10 C11 1.417(3)
C10 H10 0.9500
C11 C12 1.418(3)
C11 C30 1.446(3)
C12 C13 1.393(3)
C12 C14 1.552(3)
C13 H13 0.9500
C14 C15 1.529(3)
C14 C26 1.552(3)
C14 C27 1.560(3)
C15 C20 1.391(3)
C15 C16 1.393(3)
C16 C17 1.388(3)
C16 H16 0.9500
C17 C18 1.384(4)
C17 H17 0.9500
C18 C19 1.383(4)
C18 H18 0.9500
C19 C20 1.399(3)
C19 H19 0.9500
C20 C21 1.457(3)
C21 C22 1.392(3)
C21 C26 1.409(3)
C22 C23 1.378(4)
C22 H22 0.9500
C23 C24 1.390(4)
C23 H23 0.9500
C24 C25 1.392(3)
C24 H24 0.9500
C25 C26 1.370(3)
C25 H25 0.9500
C27 C28 1.409(3)
C27 C34 1.397(3)
C28 C31 1.399(3)
C28 C29 1.460(3)
C29 C30 1.341(3)
C29 H29 0.9500
C30 H30 0.9500
C31 C32 1.372(3)
C31 H31 0.9500
C32 C33 1.395(3)
C32 H32 0.9500
C33 C34 1.396(3)
C33 N2 1.405(3)
C34 H34 0.9500
C35 C40 1.392(3)
C35 C36 1.387(3)
C35 N2 1.421(3)
C36 C37 1.380(4)
C36 H36 0.9500
C37 C38 1.380(4)
C37 H37 0.9500
C38 C39 1.376(4)
C38 H38 0.9500
C39 C40 1.386(3)
C39 H39 0.9500
C40 H40 0.9500
C41 C46 1.378(3)
C41 C42 1.382(3)
C41 N2 1.440(3)
C42 C43 1.379(4)
C42 H42 0.9500
C43 C44 1.382(4)
C43 H43 0.9500
C44 C45 1.385(4)
C44 H44 0.9500
C45 C46 1.380(4)
C45 H45 0.9500
C46 H46 0.9500
